data_1529790
loop_
_publ_author_name
'Dao, N.Q.'
'Chourou, S.'
'Rodier, N.'
'Bastein, P.'

_publ_section_title
;
 Chimie minerale.- Structure cristalline de monoaquo-
 octafluoro-triuranylate de potassium trihydrate K2 ((U O2)3 F8 (H2 O))
 (H2 O)3
;
_journal_name_full
;
Comptes Rendus Hebdomadaires des Seances de l'Academie des Sciences, Serie C, 
Sciences Chimiques (1966-)
;
_journal_page_first 405
_journal_page_last 408
_journal_volume 289
_journal_year 1979
_chemical_formula_sum 'F8 H8 K2 O10 U3'
_chemical_name_systematic 'K2 ((U O2)3 F8 (H2 O)) (H2 O)3'
_space_group_IT_number 40
_symmetry_space_group_name_Hall 'C -2c 2'
_symmetry_space_group_name_H-M 'C 2 c m'
_cell_angle_alpha 90
_cell_angle_beta 90
_cell_angle_gamma 90
_cell_formula_units_Z 4
_cell_length_a 8.39
_cell_length_b 14.12
_cell_length_c 13.66
_cell_volume 1618.256
_citation_journal_id_ASTM CHDCAQ
_cod_data_source_file Dao_CHDCAQ_1979_399.cif
_cod_data_source_block H8F8K2O10U3
_cod_original_sg_symbol_Hall 'A 2 -2a (z,y,-x)'
_cod_original_formula_sum 'H8 F8 K2 O10 U3'
_cod_database_code 1529790

loop_
_symmetry_equiv_pos_as_xyz
x,y,z
x,-y,-z
x,y,-z+1/2
x,-y,z+1/2
x+1/2,y+1/2,z
x+1/2,-y+1/2,-z
x+1/2,y+1/2,-z+1/2
x+1/2,-y+1/2,z+1/2

loop_
_atom_site_label
_atom_site_type_symbol
_atom_site_fract_x
_atom_site_fract_y
_atom_site_fract_z
_atom_site_occupancy
_atom_site_U_iso_or_equiv
U1 U+6 0.534 0.29481 -0.02261 1 0.0
K1 K+1 0.072 -0.0118 0.25 1 0.0
O1 O-2 0.47 0.3481 0.0869 1 0.0
O6 O-2 0.34 0.146 0.25 1 0.0
F4 F-1 0.708 0.4187 -0.0516 1 0.0
K2 K+1 0.66 0.1291 0.25 1 0.0
F3 F-1 0.401 0.4013 -0.1142 1 0.0
F1 F-1 0.522 0.145 0.0542 1 0.0
U2 U+6 0.428 0 0 1 0.0
O2 O-2 0.599 0.2375 -0.1268 1 0.0
O5 O-2 0.249 0.436 0.25 1 0.0
O3 O-2 0.433 -0.0435 0.1204 1 0.0
F2 F-1 0.779 0.2634 0.0456 1 0.0
O7 O-2 0.744 0.319 0.25 1 0.0
O4 O-2 0.717 0 0 1 0.0
